data_7010651
loop_
_publ_author_name
'Graham, Bim'
'Spiccia, Leone'
'Bond, Alan M.'
'Hearn, Milton T. W.'
'Kepert, Christopher M.'

_publ_section_title
;
 Structural, spectroscopic and electrochemical studies of nickel(II)
 &#x201C;sandwich&#x201D; complexes with ligands featuring tethered
 1,4,7-triazacyclononane macrocycles&#x200A;&#x2020;
;
_journal_issue 15
_journal_name_full 'Journal of the Chemical Society, Dalton Transactions'
_journal_page_first 2232
_journal_paper_doi 10.1039/b101766g
_journal_year 2001
_chemical_formula_sum 'C14 H32 Cl2 N6 Ni O8'
_chemical_formula_weight 542.05
_space_group_IT_number 60
_symmetry_cell_setting orthorhombic
_symmetry_Int_Tables_number 60
_symmetry_space_group_name_Hall '-P 2n 2ab'
_symmetry_space_group_name_H-M 'P b c n'
_audit_creation_date 'Thu Sep 23 15:54:44 1999'
_audit_creation_method 'from TEXRAY.INF file'
_cell_angle_alpha 89
_cell_angle_beta 89
_cell_angle_gamma 90
_cell_formula_units_Z 4
_cell_length_a 14.1402(2)
_cell_length_b 9.6023(1)
_cell_length_c 16.4655(2)
_cell_measurement_reflns_used 0
_cell_measurement_temperature 273.2
_cell_measurement_theta_max 0.0
_cell_measurement_theta_min 0.0
_cell_volume 2234.98(5)
_computing_cell_refinement 'MSC/AFC Diffractometer Control'
_computing_data_collection 'MSC/AFC Diffractometer Control'
_computing_data_reduction teXsan
_computing_publication_material teXsan
_computing_structure_refinement teXsan
_diffrn_ambient_temperature 273.2
_diffrn_measurement_device unknown
_diffrn_measurement_method 'omega scans with profile analysis'
_diffrn_orient_matrix_UB_11 0.00000
_diffrn_orient_matrix_UB_12 0.00000
_diffrn_orient_matrix_UB_13 0.00000
_diffrn_orient_matrix_UB_21 0.00000
_diffrn_orient_matrix_UB_22 0.00000
_diffrn_orient_matrix_UB_23 0.00000
_diffrn_orient_matrix_UB_31 0.00000
_diffrn_orient_matrix_UB_32 0.00000
_diffrn_orient_matrix_UB_33 0.00000
_diffrn_radiation_monochromator graphite
_diffrn_radiation_source 'X-ray tube'
_diffrn_radiation_type MoKalpha
_diffrn_radiation_wavelength 0.7107
_diffrn_reflns_av_R_equivalents 0.00
_diffrn_reflns_limit_h_max 19
_diffrn_reflns_limit_h_min 0
_diffrn_reflns_limit_k_max 13
_diffrn_reflns_limit_k_min 0
_diffrn_reflns_limit_l_max 0
_diffrn_reflns_limit_l_min -23
_diffrn_reflns_number 3679
_diffrn_reflns_theta_max 30.02
_diffrn_standards_decay_% 0.00
_diffrn_standards_interval_count 0
_diffrn_standards_number 0
_exptl_absorpt_coefficient_mu 1.160
_exptl_absorpt_correction_type none
_exptl_crystal_colour unknown
_exptl_crystal_density_diffrn 1.610
_exptl_crystal_description unknown
_exptl_crystal_F_000 1136.00
_exptl_crystal_size_max 0.000
_exptl_crystal_size_mid 0.000
_exptl_crystal_size_min 0.000
_refine_diff_density_max 1.36
_refine_diff_density_min -0.46
_refine_ls_extinction_method none
_refine_ls_goodness_of_fit_obs 4.091
_refine_ls_hydrogen_treatment noref
_refine_ls_matrix_type full
_refine_ls_number_parameters 141
_refine_ls_number_reflns 2518
_refine_ls_number_restraints 0
_refine_ls_R_factor_obs 0.0368
_refine_ls_shift/esd_max 0.0100
_refine_ls_structure_factor_coef F
_refine_ls_weighting_scheme sigma
_refine_ls_wR_factor_obs 0.0424
_reflns_number_observed 2518
_reflns_number_total 3679
_reflns_observed_criterion 3.00
_cod_data_source_file b101766g.txt
_cod_data_source_block A_TEXRAY.INF_file1
_cod_depositor_comments
;
The following automatic conversions were performed:

'_atom_site_thermal_displace_type' tag value 'Uij' was replaced with
'Uani' value 32 times.

Automatic conversion script
Id: cif_fix_values 1646 2011-03-28 12:23:43Z adriana 
;
_cod_original_cell_volume 2235.66(9)
_cod_original_sg_symbol_H-M 'P b c n    '
_cod_original_formula_sum 'C14 H32 Cl2 N6 O8 Ni '
_cod_database_code 7010651

loop_
_symmetry_equiv_pos_as_xyz
'   +x,   +y,   +z'
1/2-x,1/2-y,1/2+z
'1/2+x,1/2-y,   -z'
'   -x,   +y,1/2-z'
'   -x,   -y,   -z'
1/2+x,1/2+y,1/2-z
'1/2-x,1/2+y,   +z'
'   +x,   -y,1/2+z'

loop_
_atom_site_aniso_label
_atom_site_aniso_U_11
_atom_site_aniso_U_22
_atom_site_aniso_U_33
_atom_site_aniso_U_12
_atom_site_aniso_U_13
_atom_site_aniso_U_23
Ni(1) 0.0152(2) 0.0142(2) 0.0110(2) 0.0000 -0.0011(2) 0.0000
Cl(1) 0.0228(3) 0.0225(3) 0.0204(3) 0.0044(2) -0.0038(3) -0.0008(2)
O(1) 0.0256(10) 0.031(1) 0.041(1) 0.0100(8) -0.0117(8) -0.0044(8)
O(2) 0.0253(10) 0.023(1) 0.053(1) -0.0042(8) -0.0048(8) -0.0019(8)
O(3) 0.046(1) 0.113(2) 0.041(1) 0.028(1) -0.001(1) -0.039(1)
O(4) 0.055(1) 0.045(1) 0.063(1) -0.025(1) -0.035(1) 0.035(1)
N(1) 0.0179(10) 0.016(1) 0.0151(9) -0.0004(8) -0.0002(8) 0.0000(7)
N(2) 0.020(1) 0.016(1) 0.0158(9) -0.0013(8) -0.0018(8) 0.0014(7)
N(3) 0.018(1) 0.021(1) 0.0133(9) 0.0020(8) -0.0020(8) -0.0005(8)
C(1) 0.025(1) 0.015(1) 0.021(1) 0.0023(10) -0.0010(10) 0.0002(9)
C(2) 0.017(1) 0.022(1) 0.021(1) 0.0033(9) 0.000(1) 0.0026(9)
C(3) 0.017(1) 0.024(1) 0.021(1) -0.0016(10) -0.0027(10) 0.0018(10)
C(4) 0.026(1) 0.019(1) 0.019(1) 0.000(1) -0.0067(10) -0.0046(10)
C(5) 0.025(1) 0.022(1) 0.016(1) 0.004(1) -0.0036(10) -0.0047(9)
C(6) 0.024(1) 0.024(1) 0.015(1) -0.003(1) 0.0027(10) 0.0021(10)
C(7) 0.025(1) 0.020(1) 0.016(1) -0.002(1) -0.0008(10) 0.0041(9)

loop_
_atom_site_label
_atom_site_fract_x
_atom_site_fract_y
_atom_site_fract_z
_atom_site_U_iso_or_equiv
_atom_site_thermal_displace_type
_atom_site_calc_flag
_atom_site_calc_attached_atom
Ni(1) 0.0000 0.23938(4) 0.2500 0.0135(1) Uani ? ?
Cl(1) 0.16425(4) 0.21694(6) -0.38300(3) 0.0219(2) Uani ? ?
O(1) 0.0729(1) 0.2725(2) -0.4034(1) 0.0323(5) Uani ? ?
O(2) 0.2243(1) 0.3243(2) -0.3516(1) 0.0335(5) Uani ? ?
O(3) 0.2054(1) 0.1560(3) -0.4530(1) 0.0665(8) Uani ? ?
O(4) 0.1529(1) 0.1128(2) -0.3223(1) 0.0542(7) Uani ? ?
N(1) -0.0704(1) 0.4032(2) 0.1881(1) 0.0162(5) Uani ? ?
N(2) -0.1081(1) 0.1165(2) 0.1990(1) 0.0171(5) Uani ? ?
N(3) 0.0617(1) 0.2110(2) 0.1326(1) 0.0173(5) Uani ? ?
C(1) -0.0515(2) 0.5318(2) 0.2354(1) 0.0206(6) Uani ? ?
C(2) -0.1706(2) 0.3589(2) 0.1903(1) 0.0199(6) Uani ? ?
C(3) -0.1809(2) 0.2091(2) 0.1624(1) 0.0207(6) Uani ? ?
C(4) -0.0598(2) 0.0231(2) 0.1410(1) 0.0212(6) Uani ? ?
C(5) 0.0063(2) 0.1049(2) 0.0864(1) 0.0207(6) Uani ? ?
C(6) 0.0609(2) 0.3483(2) 0.0918(1) 0.0209(6) Uani ? ?
C(7) -0.0347(2) 0.4158(2) 0.1027(1) 0.0202(6) Uani ? ?
H(1) -0.0632 0.6122 0.2021 0.0258 Uani ? ?
H(2) -0.0930 0.5364 0.2813 0.0258 Uani ? ?
H(3) -0.2064 0.4175 0.1555 0.0240 Uani ? ?
H(4) -0.1935 0.3667 0.2443 0.0240 Uani ? ?
H(5) -0.1744 0.2059 0.1048 0.0251 Uani ? ?
H(6) -0.2416 0.1761 0.1771 0.0251 Uani ? ?
H(7) -0.1366 0.0621 0.2405 0.0204 Uani ? ?
H(8) -0.0242 -0.0441 0.1701 0.0258 Uani ? ?
H(9) -0.1057 -0.0227 0.1084 0.0258 Uani ? ?
H(10) 0.0489 0.0426 0.0607 0.0246 Uani ? ?
H(11) -0.0302 0.1516 0.0460 0.0246 Uani ? ?
H(12) 0.1250 0.1796 0.1385 0.0209 Uani ? ?
H(13) 0.0731 0.3360 0.0356 0.0251 Uani ? ?
H(14) 0.1084 0.4057 0.1149 0.0251 Uani ? ?
H(15) -0.0786 0.3725 0.0674 0.0242 Uani ? ?
H(16) -0.0296 0.5118 0.0897 0.0242 Uani ? ?

loop_
_atom_type_symbol
_atom_type_oxidation_number
_atom_type_number_in_cell
_atom_type_scat_dispersion_real
_atom_type_scat_dispersion_imag
_atom_type_scat_source
Ni 0 4 0.339 1.112 'International Tables'
C 0 56 0.003 0.002 'International Tables'
N 0 24 0.006 0.003 'International Tables'
O 0 32 0.011 0.006 'International Tables'
H 0 128 0.000 0.000 'International Tables'
Cl 0 8 0.148 0.159 'International Tables'

loop_
_geom_angle_atom_site_label_1
_geom_angle_atom_site_label_2
_geom_angle_atom_site_label_3
_geom_angle
_geom_angle_site_symmetry_1
_geom_angle_site_symmetry_2
_geom_angle_site_symmetry_3
_geom_angle_publ_flag
N(1) Ni(1) N(1) 84.37(9) ? ? ? yes
N(1) Ni(1) N(2) 83.29(7) ? ? ? yes
N(1) Ni(1) N(2) 161.33(7) ? ? ? yes
N(1) Ni(1) N(3) 81.48(7) ? ? ? yes
N(1) Ni(1) N(3) 109.72(7) ? ? ? yes
N(1) Ni(1) N(2) 161.33(7) ? ? ? yes
N(1) Ni(1) N(2) 83.29(7) ? ? ? yes
N(1) Ni(1) N(3) 109.72(7) ? ? ? yes
N(1) Ni(1) N(3) 81.48(7) ? ? ? yes
N(2) Ni(1) N(2) 111.83(10) ? ? ? yes
N(2) Ni(1) N(3) 82.20(7) ? ? ? yes
N(2) Ni(1) N(3) 89.57(7) ? ? ? yes
N(2) Ni(1) N(3) 89.57(7) ? ? ? yes
N(2) Ni(1) N(3) 82.20(7) ? ? ? yes
N(3) Ni(1) N(3) 165.3(1) ? ? ? yes
O(1) Cl(1) O(2) 110.5(1) ? ? ? yes
O(1) Cl(1) O(3) 109.4(1) ? ? ? yes
O(1) Cl(1) O(4) 108.9(1) ? ? ? yes
O(2) Cl(1) O(3) 110.3(1) ? ? ? yes
O(2) Cl(1) O(4) 108.6(1) ? ? ? yes
O(3) Cl(1) O(4) 109.1(2) ? ? ? yes
Ni(1) N(1) C(1) 106.3(1) ? ? ? yes
Ni(1) N(1) C(2) 103.0(1) ? ? ? yes
Ni(1) N(1) C(7) 110.7(1) ? ? ? yes
C(1) N(1) C(2) 113.5(2) ? ? ? yes
C(1) N(1) C(7) 111.4(2) ? ? ? yes
C(2) N(1) C(7) 111.7(2) ? ? ? yes
Ni(1) N(2) C(3) 109.2(1) ? ? ? yes
Ni(1) N(2) C(4) 105.2(1) ? ? ? yes
C(3) N(2) C(4) 114.9(2) ? ? ? yes
Ni(1) N(3) C(5) 109.5(1) ? ? ? yes
Ni(1) N(3) C(6) 107.1(1) ? ? ? yes
C(5) N(3) C(6) 111.8(2) ? ? ? yes
N(1) C(1) C(1) 109.6(1) ? ? ? yes
N(1) C(2) C(3) 110.9(2) ? ? ? yes
N(2) C(3) C(2) 112.2(2) ? ? ? yes
N(2) C(4) C(5) 110.7(2) ? ? ? yes
N(3) C(5) C(4) 111.9(2) ? ? ? yes
N(3) C(6) C(7) 109.6(2) ? ? ? yes
N(1) C(7) C(6) 112.2(2) ? ? ? yes

loop_
_geom_bond_atom_site_label_1
_geom_bond_atom_site_label_2
_geom_bond_distance
_geom_bond_site_symmetry_1
_geom_bond_site_symmetry_2
_geom_bond_publ_flag
Ni(1) N(1) 2.123(2) ? ? yes
Ni(1) N(1) 2.123(2) ? ? yes
Ni(1) N(2) 2.105(2) ? ? yes
Ni(1) N(2) 2.105(2) ? ? yes
Ni(1) N(3) 2.138(2) ? ? yes
Ni(1) N(3) 2.138(2) ? ? yes
Cl(1) O(1) 1.437(2) ? ? yes
Cl(1) O(2) 1.432(2) ? ? yes
Cl(1) O(3) 1.417(2) ? ? yes
Cl(1) O(4) 1.423(2) ? ? yes
N(1) C(1) 1.485(3) ? ? yes
N(1) C(2) 1.479(3) ? ? yes
N(1) C(7) 1.498(3) ? ? yes
N(2) C(3) 1.488(3) ? ? yes
N(2) C(4) 1.477(3) ? ? yes
N(3) C(5) 1.493(3) ? ? yes
N(3) C(6) 1.480(3) ? ? yes
C(1) C(1) 1.535(4) ? ? yes
C(2) C(3) 1.517(3) ? ? yes
C(4) C(5) 1.516(3) ? ? yes
C(6) C(7) 1.510(3) ? ? yes
